data_7712806
loop_
_publ_author_name
'Katzenmayer, Markus'
'Kracht, Felix'
'Maichle-Moessmer, Caecilia'
'Anwander, Reiner'

_publ_section_title
;
 Potential precursors for terminal ytterbium(II) imide complexes bearing
 the tris(3-tert-butyl-5-methylpyrazolyl)hydroborato ligand
;
_journal_name_full 'Dalton Transactions'
_journal_paper_doi 10.1039/D3DT00861D
_journal_year 2023
_chemical_formula_sum 'C39 H54 B F6 N9 Yb'
_chemical_formula_weight 946.76
_chemical_properties_physical Air-sensitive,Moisture-sensitive
_space_group_crystal_system triclinic
_space_group_IT_number 2
_space_group_name_Hall '-P 1'
_space_group_name_H-M_alt 'P -1'
_atom_sites_solution_hydrogens mixed
_audit_creation_method SHELXL-2018/3
_audit_update_record
;
2023-03-14 deposited with the CCDC.	2023-04-18 downloaded from the CCDC.
;
_cell_angle_alpha 85.204(12)
_cell_angle_beta 87.406(10)
_cell_angle_gamma 64.265(12)
_cell_formula_units_Z 2
_cell_length_a 12.013(10)
_cell_length_b 12.377(10)
_cell_length_c 16.032(14)
_cell_measurement_reflns_used 213
_cell_measurement_temperature 100(2)
_cell_measurement_theta_max 17.53
_cell_measurement_theta_min 2.152
_cell_volume 2140(3)
_computing_cell_refinement 'SAINT V8.40B (Bruker Nano, Inc., 2019)'
_computing_data_collection 'APEX3 v2019.11-0'
_computing_data_reduction 'SAINT V8.40B (Bruker Nano, Inc., 2019)'
_computing_structure_refinement 'SHELXL-2018/3 (Sheldrick, 2018)'
_computing_structure_solution 'SHELXT 2018/2 (Sheldrick, 2018)'
_diffrn_ambient_temperature 100(2)
_diffrn_measured_fraction_theta_full 0.999
_diffrn_measured_fraction_theta_max 0.986
_diffrn_measurement_device_type 'Bruker APEX II DUO'
_diffrn_measurement_method 'omega scans'
_diffrn_radiation_type MoK\a
_diffrn_radiation_wavelength 0.71073
_diffrn_reflns_av_R_equivalents 0.1674
_diffrn_reflns_av_unetI/netI 0.1041
_diffrn_reflns_Laue_measured_fraction_full 0.999
_diffrn_reflns_Laue_measured_fraction_max 0.986
_diffrn_reflns_limit_h_max 16
_diffrn_reflns_limit_h_min -16
_diffrn_reflns_limit_k_max 16
_diffrn_reflns_limit_k_min -16
_diffrn_reflns_limit_l_max 21
_diffrn_reflns_limit_l_min -21
_diffrn_reflns_number 81932
_diffrn_reflns_point_group_measured_fraction_full 0.999
_diffrn_reflns_point_group_measured_fraction_max 0.986
_diffrn_reflns_theta_full 25.242
_diffrn_reflns_theta_max 28.517
_diffrn_reflns_theta_min 1.275
_diffrn_source 'ImuS-focus sealed tube'
_exptl_absorpt_coefficient_mu 2.250
_exptl_absorpt_correction_type numerical
_exptl_absorpt_process_details 'sadabs V2012/1 (Bruker AXS Inc.)'
_exptl_crystal_colour orange
_exptl_crystal_density_diffrn 1.470
_exptl_crystal_description needle
_exptl_crystal_F_000 960
_exptl_crystal_size_max 0.113
_exptl_crystal_size_mid 0.062
_exptl_crystal_size_min 0.039
_exptl_transmission_factor_max 0.5699
_exptl_transmission_factor_min 0.3826
_refine_diff_density_max 2.615
_refine_diff_density_min -1.332
_refine_diff_density_rms 0.163
_refine_ls_extinction_method none
_refine_ls_goodness_of_fit_ref 1.016
_refine_ls_hydrogen_treatment mixed
_refine_ls_matrix_type full
_refine_ls_number_parameters 612
_refine_ls_number_reflns 10733
_refine_ls_number_restraints 522
_refine_ls_restrained_S_all 1.007
_refine_ls_R_factor_all 0.0799
_refine_ls_R_factor_gt 0.0531
_refine_ls_shift/su_max 0.018
_refine_ls_shift/su_mean 0.000
_refine_ls_structure_factor_coef Fsqd
_refine_ls_weighting_details 'w=1/[\s^2^(Fo^2^)+(0.0511P)^2^+3.5806P] where P=(Fo^2^+2Fc^2^)/3'
_refine_ls_weighting_scheme calc
_refine_ls_wR_factor_gt 0.1264
_refine_ls_wR_factor_ref 0.1439
_reflns_Friedel_coverage 0.000
_reflns_number_gt 8195
_reflns_number_total 10733
_reflns_threshold_expression 'I > 2\s(I)'
_cod_data_source_file d3dt00861d2.cif
_cod_data_source_block 3-dmap_mo_MK205_0m_a
_cod_database_code 7712806
_shelx_shelxl_version_number 2018/3
_shelx_space_group_comment
;
The symmetry employed for this shelxl refinement is uniquely defined
by the following loop, which should always be used as a source of
symmetry information in preference to the above space-group names.
They are only intended as comments.
;
_shelx_estimated_absorpt_t_min 0.785
_shelx_estimated_absorpt_t_max 0.917

loop_
_space_group_symop_operation_xyz
'x, y, z'
'-x, -y, -z'

loop_
_atom_site_label
_atom_site_type_symbol
_atom_site_fract_x
_atom_site_fract_y
_atom_site_fract_z
_atom_site_U_iso_or_equiv
_atom_site_adp_type
_atom_site_occupancy
_atom_site_site_symmetry_order
_atom_site_calc_flag
_atom_site_refinement_flags_posn
_atom_site_refinement_flags_adp
_atom_site_refinement_flags_occupancy
_atom_site_disorder_assembly
_atom_site_disorder_group
C1 C 0.3719(5) 0.7739(5) 0.6666(4) 0.0275(11) Uani 1 1 d . . . . .
C2 C 0.3161(6) 0.7415(5) 0.6049(4) 0.0303(12) Uani 1 1 d . . . . .
H2 H 0.236433 0.742649 0.607249 0.036 Uiso 1 1 calc R U . . .
C3 C 0.4002(5) 0.7077(5) 0.5399(4) 0.0281(12) Uani 1 1 d . . . . .
C4 C 0.3178(5) 0.8228(5) 0.7497(4) 0.0308(12) Uani 1 1 d . . . . .
C5 C 0.4115(6) 0.8404(6) 0.8012(4) 0.0342(13) Uani 1 1 d . . . . .
H5A H 0.479598 0.762053 0.816671 0.051 Uiso 1 1 calc R U . . .
H5B H 0.371167 0.879600 0.852079 0.051 Uiso 1 1 calc R U . . .
H5C H 0.443841 0.890905 0.768138 0.051 Uiso 1 1 calc R U . . .
C6 C 0.2756(7) 0.7359(6) 0.7988(4) 0.0427(16) Uani 1 1 d . . . . .
H6A H 0.217218 0.722531 0.765127 0.064 Uiso 1 1 calc R U . . .
H6B H 0.235134 0.770227 0.850954 0.064 Uiso 1 1 calc R U . . .
H6C H 0.347384 0.659194 0.811720 0.064 Uiso 1 1 calc R U . . .
C7 C 0.2061(6) 0.9437(6) 0.7317(4) 0.0402(15) Uani 1 1 d . . . . .
H7A H 0.232034 0.997771 0.696888 0.060 Uiso 1 1 calc R U . . .
H7B H 0.171165 0.979424 0.784593 0.060 Uiso 1 1 calc R U . . .
H7C H 0.143451 0.931173 0.702102 0.060 Uiso 1 1 calc R U . . .
C8 C 0.3880(6) 0.6646(6) 0.4575(4) 0.0334(13) Uani 1 1 d . . . . .
H8A H 0.384089 0.724515 0.412254 0.050 Uiso 1 1 calc R U . . .
H8B H 0.312345 0.652923 0.457893 0.050 Uiso 1 1 calc R U . . .
H8C H 0.459647 0.588205 0.448454 0.050 Uiso 1 1 calc R U . . .
C9 C 0.8708(5) 0.4276(5) 0.5874(4) 0.0263(11) Uani 1 1 d . . . . .
C10 C 0.8828(6) 0.4021(5) 0.5036(4) 0.0324(13) Uani 1 1 d . . . . .
H10 H 0.943615 0.332648 0.479832 0.039 Uiso 1 1 calc R U . . .
C11 C 0.7883(5) 0.4983(5) 0.4618(4) 0.0293(12) Uani 1 1 d . . . . .
C12 C 0.9504(5) 0.3507(5) 0.6579(4) 0.0309(12) Uani 1 1 d . . . . .
C13 C 1.0824(6) 0.2837(6) 0.6269(5) 0.0434(16) Uani 1 1 d . . . . .
H13A H 1.085908 0.226762 0.586791 0.065 Uiso 1 1 calc R U . . .
H13B H 1.135945 0.239849 0.674438 0.065 Uiso 1 1 calc R U . . .
H13C H 1.110692 0.341315 0.599535 0.065 Uiso 1 1 calc R U . . .
C14 C 0.9030(6) 0.2585(6) 0.6929(5) 0.0417(15) Uani 1 1 d . . . . .
H14A H 0.905866 0.207229 0.648601 0.063 Uiso 1 1 calc R U . . .
H14B H 0.817622 0.300864 0.712831 0.063 Uiso 1 1 calc R U . . .
H14C H 0.955224 0.208590 0.739384 0.063 Uiso 1 1 calc R U . . .
C15 C 0.9479(6) 0.4281(6) 0.7288(4) 0.0381(14) Uani 1 1 d . . . . .
H15A H 0.962716 0.496465 0.705449 0.057 Uiso 1 1 calc R U . . .
H15B H 1.012495 0.379379 0.769325 0.057 Uiso 1 1 calc R U . . .
H15C H 0.867025 0.457609 0.756896 0.057 Uiso 1 1 calc R U . . .
C16 C 0.7543(6) 0.5164(6) 0.3718(4) 0.0347(13) Uani 1 1 d . . . . .
H16A H 0.752295 0.592846 0.348160 0.052 Uiso 1 1 calc R U . . .
H16B H 0.672641 0.517978 0.366732 0.052 Uiso 1 1 calc R U . . .
H16C H 0.815628 0.450322 0.341427 0.052 Uiso 1 1 calc R U . . .
C17 C 0.7533(5) 0.8907(5) 0.5736(3) 0.0243(11) Uani 1 1 d . . . . .
C18 C 0.7029(5) 0.9556(5) 0.4982(3) 0.0258(11) Uani 1 1 d . . . . .
H18 H 0.708624 1.026069 0.474655 0.031 Uiso 1 1 calc R U . . .
C19 C 0.6433(5) 0.8960(5) 0.4654(3) 0.0241(11) Uani 1 1 d . . . . .
C20 C 0.8309(5) 0.9158(5) 0.6341(4) 0.0303(12) Uani 1 1 d . . . . .
C21 C 0.9192(6) 0.8007(6) 0.6830(4) 0.0367(14) Uani 1 1 d . . . . .
H21A H 0.968908 0.740973 0.643695 0.055 Uiso 1 1 calc R U . . .
H21B H 0.871317 0.768616 0.719508 0.055 Uiso 1 1 calc R U . . .
H21C H 0.973787 0.818899 0.717035 0.055 Uiso 1 1 calc R U . . .
C22 C 0.7462(7) 1.0049(6) 0.6956(5) 0.0454(17) Uani 1 1 d . . . . .
H22A H 0.692224 1.080047 0.664626 0.068 Uiso 1 1 calc R U . . .
H22B H 0.796463 1.021159 0.734750 0.068 Uiso 1 1 calc R U . . .
H22C H 0.695714 0.970496 0.726761 0.068 Uiso 1 1 calc R U . . .
C23 C 0.9078(7) 0.9711(7) 0.5838(5) 0.0453(17) Uani 1 1 d . . . . .
H23A H 0.964018 0.913188 0.545665 0.068 Uiso 1 1 calc R U . . .
H23B H 0.955843 0.991292 0.622354 0.068 Uiso 1 1 calc R U . . .
H23C H 0.852478 1.044230 0.551424 0.068 Uiso 1 1 calc R U . . .
C24 C 0.5738(6) 0.9273(5) 0.3855(3) 0.0292(12) Uani 1 1 d . . . . .
H24A H 0.624845 0.874245 0.342943 0.044 Uiso 1 1 calc R U . . .
H24B H 0.553228 1.011047 0.366431 0.044 Uiso 1 1 calc R U . . .
H24C H 0.497496 0.917208 0.394576 0.044 Uiso 1 1 calc R U . . .
C25 C 0.8161(9) 0.7303(8) 0.8837(5) 0.062(2) Uani 1 1 d D . . . .
C26 C 0.9415(8) 0.6325(8) 0.8758(5) 0.056(2) Uani 1 1 d . . . . .
H26 H 0.954646 0.574703 0.836450 0.067 Uiso 1 1 calc R U . . .
C27 C 1.0411(9) 0.6200(8) 0.9224(5) 0.0642(19) Uani 1 1 d D U . . .
C28 C 1.0277(10) 0.7009(9) 0.9837(6) 0.077(3) Uani 1 1 d . . . . .
H28 H 1.094558 0.691485 1.017631 0.093 Uiso 1 1 calc R U . . .
C29 C 0.9080(11) 0.7970(10) 0.9914(6) 0.083(3) Uani 1 1 d D U . . .
C30 C 0.8134(10) 0.8059(9) 0.9433(5) 0.071(3) Uani 1 1 d . . . . .
H30 H 0.736004 0.872363 0.951737 0.085 Uiso 1 1 calc R U . . .
C31 C 1.1613(8) 0.5196(7) 0.9092(4) 0.0590(13) Uani 1 1 d D U . . .
F1A F 1.250(2) 0.490(3) 0.9662(14) 0.072(4) Uani 0.223(3) 1 d D U P A 1
F2A F 1.212(4) 0.524(4) 0.8338(11) 0.064(5) Uani 0.223(3) 1 d D U P A 1
F3A F 1.153(3) 0.4121(18) 0.9059(17) 0.066(4) Uani 0.223(3) 1 d D U P A 1
F4A F 1.175(4) 0.440(3) 0.852(2) 0.067(5) Uani 0.097(3) 1 d D U P A 2
F5A F 1.205(5) 0.446(4) 0.9792(18) 0.068(5) Uani 0.097(3) 1 d D U P A 2
F6A F 1.250(3) 0.556(4) 0.891(3) 0.070(4) Uani 0.097(3) 1 d D U P A 2
F7A F 1.1913(10) 0.5106(11) 0.8282(4) 0.055(2) Uani 0.680(3) 1 d D U P A 3
F8A F 1.1731(10) 0.4138(7) 0.9413(6) 0.077(2) Uani 0.680(3) 1 d D U P A 3
F9A F 1.2517(8) 0.5384(8) 0.9444(5) 0.069(2) Uani 0.680(3) 1 d D U P A 3
C32 C 0.8915(10) 0.8752(9) 1.0565(7) 0.101(2) Uani 1 1 d D U . . .
F1B F 0.9898(8) 0.8764(9) 1.0888(6) 0.116(3) Uani 0.805(10) 1 d D U P B 1
F2B F 0.8341(11) 0.8472(10) 1.1268(6) 0.133(3) Uani 0.805(10) 1 d D U P B 1
F3B F 0.8172(10) 0.9931(7) 1.0323(6) 0.118(3) Uani 0.805(10) 1 d D U P B 1
F4B F 0.7724(18) 0.948(3) 1.075(3) 0.130(7) Uani 0.195(10) 1 d D U P B 2
F5B F 0.951(3) 0.946(3) 1.031(2) 0.125(5) Uani 0.195(10) 1 d D U P B 2
F6B F 0.954(4) 0.810(3) 1.1243(18) 0.129(7) Uani 0.195(10) 1 d D U P B 2
C33 C 0.5689(6) 0.4741(5) 0.7367(4) 0.0323(13) Uani 1 1 d . . . . .
H33 H 0.557809 0.495728 0.678374 0.039 Uiso 1 1 calc R U . . .
C34 C 0.5298(8) 0.3916(7) 0.7695(5) 0.0533(19) Uani 1 1 d . . . . .
H34 H 0.493845 0.357451 0.734392 0.064 Uiso 1 1 calc R U . . .
C35 C 0.5419(9) 0.3585(8) 0.8514(5) 0.062(2) Uani 1 1 d . . . . .
C36 C 0.5943(9) 0.4115(7) 0.8974(5) 0.059(2) Uani 1 1 d . . . . .
H36 H 0.601562 0.391975 0.956124 0.071 Uiso 1 1 calc R U . . .
C37 C 0.6369(7) 0.4911(6) 0.8635(4) 0.0433(16) Uani 1 1 d . . . . .
H37 H 0.677241 0.521366 0.898225 0.052 Uiso 1 1 calc R U . . .
C38 C 0.5164(14) 0.2359(13) 0.9757(6) 0.117(5) Uani 1 1 d . . . . .
H38A H 0.492252 0.169880 0.986963 0.175 Uiso 1 1 calc R U . . .
H38B H 0.465579 0.302357 1.009955 0.175 Uiso 1 1 calc R U . . .
H38C H 0.603701 0.207498 0.989637 0.175 Uiso 1 1 calc R U . . .
C39 C 0.4481(12) 0.2165(11) 0.8371(6) 0.096(4) Uani 1 1 d . . . . .
H39A H 0.363795 0.272148 0.820192 0.144 Uiso 1 1 calc R U . . .
H39B H 0.446661 0.146869 0.870164 0.144 Uiso 1 1 calc R U . . .
H39C H 0.499917 0.189567 0.787093 0.144 Uiso 1 1 calc R U . . .
B1 B 0.6154(6) 0.7023(5) 0.5060(4) 0.0239(12) Uani 1 1 d . . . . .
H1 H 0.587(6) 0.711(5) 0.440(4) 0.035(17) Uiso 1 1 d . . . . .
N1 N 0.5014(4) 0.7173(4) 0.5623(3) 0.0241(9) Uani 1 1 d . . . . .
N2 N 0.4861(4) 0.7577(4) 0.6408(3) 0.0251(9) Uani 1 1 d . . . . .
N3 N 0.7221(4) 0.5775(4) 0.5200(3) 0.0274(10) Uani 1 1 d . . . . .
N4 N 0.7742(4) 0.5329(4) 0.5978(3) 0.0257(10) Uani 1 1 d . . . . .
N5 N 0.6563(4) 0.8018(4) 0.5190(3) 0.0241(9) Uani 1 1 d . . . . .
N6 N 0.7240(4) 0.7977(4) 0.5870(3) 0.0250(9) Uani 1 1 d . . . . .
N7 N 0.7304(6) 0.7330(7) 0.8369(4) 0.0522(16) Uani 1 1 d D . . . .
H7 H 0.636(2) 0.770(18) 0.845(8) 0.31(12) Uiso 1 1 d D . . . .
N8 N 0.6227(4) 0.5284(4) 0.7802(3) 0.0274(10) Uani 1 1 d . . . . .
N9 N 0.4982(9) 0.2774(7) 0.8872(5) 0.079(2) Uani 1 1 d . . . . .
Yb1 Yb 0.68925(2) 0.67678(2) 0.70811(2) 0.02654(9) Uani 1 1 d . . . . .

loop_
_atom_site_aniso_label
_atom_site_aniso_U_11
_atom_site_aniso_U_22
_atom_site_aniso_U_33
_atom_site_aniso_U_23
_atom_site_aniso_U_13
_atom_site_aniso_U_12
C1 0.024(3) 0.024(3) 0.032(3) 0.003(2) -0.005(2) -0.009(2)
C2 0.031(3) 0.030(3) 0.038(3) 0.000(2) 0.001(2) -0.020(3)
C3 0.025(3) 0.026(3) 0.035(3) 0.001(2) -0.006(2) -0.013(2)
C4 0.030(3) 0.030(3) 0.029(3) -0.001(2) 0.004(2) -0.011(2)
C5 0.036(3) 0.035(3) 0.026(3) -0.010(2) 0.004(2) -0.010(3)
C6 0.046(4) 0.047(4) 0.037(4) -0.003(3) 0.011(3) -0.023(3)
C7 0.032(3) 0.038(3) 0.040(4) -0.008(3) 0.002(3) -0.004(3)
C8 0.036(3) 0.038(3) 0.034(3) -0.002(3) -0.001(3) -0.024(3)
C9 0.024(3) 0.022(3) 0.036(3) -0.002(2) 0.000(2) -0.013(2)
C10 0.035(3) 0.027(3) 0.037(3) -0.010(2) 0.009(3) -0.015(3)
C11 0.031(3) 0.027(3) 0.032(3) -0.009(2) 0.009(2) -0.015(2)
C12 0.025(3) 0.023(3) 0.042(3) -0.004(2) -0.003(2) -0.007(2)
C13 0.030(3) 0.044(4) 0.053(4) -0.008(3) -0.004(3) -0.011(3)
C14 0.036(4) 0.032(3) 0.056(4) 0.005(3) -0.009(3) -0.015(3)
C15 0.035(3) 0.036(3) 0.038(3) -0.005(3) -0.011(3) -0.009(3)
C16 0.038(3) 0.037(3) 0.032(3) -0.008(3) 0.003(3) -0.019(3)
C17 0.022(3) 0.022(2) 0.027(3) -0.007(2) 0.002(2) -0.008(2)
C18 0.024(3) 0.025(3) 0.029(3) -0.001(2) 0.001(2) -0.012(2)
C19 0.022(3) 0.019(2) 0.028(3) 0.000(2) 0.000(2) -0.007(2)
C20 0.027(3) 0.027(3) 0.040(3) -0.010(2) 0.001(2) -0.013(2)
C21 0.039(4) 0.037(3) 0.037(3) -0.005(3) -0.009(3) -0.018(3)
C22 0.041(4) 0.042(4) 0.050(4) -0.022(3) -0.009(3) -0.011(3)
C23 0.045(4) 0.053(4) 0.054(4) 0.009(3) -0.012(3) -0.037(4)
C24 0.036(3) 0.023(3) 0.027(3) 0.002(2) -0.005(2) -0.011(2)
C25 0.094(7) 0.072(5) 0.033(4) -0.008(4) 0.000(4) -0.046(5)
C26 0.063(5) 0.060(5) 0.046(4) -0.010(4) -0.003(4) -0.026(4)
C27 0.070(4) 0.073(4) 0.049(4) -0.001(3) -0.012(3) -0.030(3)
C28 0.089(7) 0.072(6) 0.070(6) -0.013(5) -0.017(5) -0.030(6)
C29 0.097(6) 0.085(5) 0.067(5) -0.019(4) -0.022(5) -0.035(5)
C30 0.089(7) 0.084(6) 0.048(5) -0.008(4) -0.015(5) -0.041(6)
C31 0.068(3) 0.070(3) 0.040(2) 0.007(2) -0.009(2) -0.032(2)
F1A 0.076(6) 0.091(9) 0.049(6) 0.009(7) -0.017(5) -0.036(6)
F2A 0.079(8) 0.082(8) 0.043(4) 0.002(5) -0.004(5) -0.048(7)
F3A 0.078(8) 0.070(4) 0.051(9) 0.013(6) -0.013(7) -0.036(5)
F4A 0.081(9) 0.077(7) 0.047(6) 0.001(6) -0.006(7) -0.038(7)
F5A 0.082(9) 0.079(8) 0.046(5) 0.014(5) -0.017(6) -0.039(7)
F6A 0.077(5) 0.087(8) 0.053(9) 0.009(7) -0.007(6) -0.044(5)
F7A 0.068(5) 0.069(4) 0.041(2) 0.000(3) -0.005(3) -0.042(3)
F8A 0.089(5) 0.071(3) 0.064(5) 0.015(4) 0.005(5) -0.031(3)
F9A 0.080(4) 0.087(5) 0.046(4) 0.006(4) -0.018(3) -0.041(4)
C32 0.117(5) 0.095(4) 0.086(4) -0.031(4) -0.034(4) -0.034(4)
F1B 0.133(6) 0.109(6) 0.106(6) -0.039(5) -0.049(4) -0.043(5)
F2B 0.166(8) 0.137(7) 0.087(5) -0.040(4) -0.009(5) -0.052(6)
F3B 0.131(7) 0.088(4) 0.122(7) -0.035(4) -0.029(5) -0.027(4)
F4B 0.131(7) 0.116(11) 0.111(11) -0.031(10) -0.017(7) -0.020(6)
F5B 0.136(9) 0.111(8) 0.130(11) -0.022(8) -0.036(9) -0.050(7)
F6B 0.138(11) 0.134(11) 0.094(7) -0.018(7) -0.042(7) -0.033(10)
C33 0.036(3) 0.035(3) 0.027(3) -0.001(2) -0.001(2) -0.017(3)
C34 0.058(5) 0.044(4) 0.060(5) -0.012(4) 0.013(4) -0.024(4)
C35 0.078(6) 0.054(5) 0.056(5) -0.002(4) -0.007(4) -0.030(5)
C36 0.101(7) 0.056(5) 0.031(4) 0.005(3) -0.002(4) -0.045(5)
C37 0.059(5) 0.041(4) 0.029(3) 0.002(3) -0.003(3) -0.021(3)
C38 0.182(14) 0.167(12) 0.049(6) 0.029(7) -0.001(7) -0.125(12)
C39 0.137(11) 0.135(10) 0.066(6) -0.020(6) 0.025(7) -0.105(9)
B1 0.024(3) 0.026(3) 0.023(3) -0.003(2) 0.002(2) -0.013(3)
N1 0.026(2) 0.023(2) 0.024(2) -0.0022(18) -0.0013(18) -0.0118(19)
N2 0.026(2) 0.025(2) 0.024(2) 0.0014(18) -0.0043(18) -0.0114(19)
N3 0.032(3) 0.027(2) 0.029(2) -0.0035(19) 0.001(2) -0.018(2)
N4 0.027(2) 0.026(2) 0.027(2) -0.0012(19) 0.0006(19) -0.015(2)
N5 0.024(2) 0.026(2) 0.025(2) -0.0027(18) -0.0010(18) -0.0125(19)
N6 0.025(2) 0.024(2) 0.027(2) -0.0018(18) -0.0024(19) -0.0116(19)
N7 0.057(4) 0.078(4) 0.032(3) -0.004(3) -0.008(3) -0.039(4)
N8 0.032(3) 0.030(2) 0.020(2) 0.0000(18) -0.0031(19) -0.013(2)
N9 0.118(7) 0.075(5) 0.064(5) 0.004(4) 0.004(5) -0.061(5)
Yb1 0.02813(14) 0.02597(13) 0.02543(13) -0.00237(9) -0.00278(9) -0.01128(10)

loop_
_atom_type_symbol
_atom_type_description
_atom_type_scat_dispersion_real
_atom_type_scat_dispersion_imag
_atom_type_scat_source
C C 0.0033 0.0016 'International Tables Vol C Tables 4.2.6.8 and 6.1.1.4'
H H 0.0000 0.0000 'International Tables Vol C Tables 4.2.6.8 and 6.1.1.4'
B B 0.0013 0.0007 'International Tables Vol C Tables 4.2.6.8 and 6.1.1.4'
F F 0.0171 0.0103 'International Tables Vol C Tables 4.2.6.8 and 6.1.1.4'
N N 0.0061 0.0033 'International Tables Vol C Tables 4.2.6.8 and 6.1.1.4'
Yb Yb -0.3850 5.5486 'International Tables Vol C Tables 4.2.6.8 and 6.1.1.4'

loop_
_geom_angle_atom_site_label_1
_geom_angle_atom_site_label_2
_geom_angle_atom_site_label_3
_geom_angle
_geom_angle_site_symmetry_1
_geom_angle_site_symmetry_3
_geom_angle_publ_flag
N2 C1 C2 109.5(5) . . ?
N2 C1 C4 122.6(5) . . ?
C2 C1 C4 127.9(5) . . ?
C3 C2 C1 105.8(5) . . ?
N1 C3 C2 108.1(5) . . ?
N1 C3 C8 123.5(5) . . ?
C2 C3 C8 128.4(5) . . ?
C1 C4 C5 111.6(5) . . ?
C1 C4 C6 109.4(5) . . ?
C5 C4 C6 109.2(5) . . ?
C1 C4 C7 107.6(5) . . ?
C5 C4 C7 109.7(5) . . ?
C6 C4 C7 109.3(5) . . ?
N4 C9 C10 110.1(5) . . ?
N4 C9 C12 123.1(5) . . ?
C10 C9 C12 126.8(5) . . ?
C11 C10 C9 106.3(5) . . ?
N3 C11 C10 107.3(5) . . ?
N3 C11 C16 123.3(5) . . ?
C10 C11 C16 129.3(5) . . ?
C9 C12 C13 109.8(5) . . ?
C9 C12 C15 110.4(5) . . ?
C13 C12 C15 109.3(5) . . ?
C9 C12 C14 109.8(5) . . ?
C13 C12 C14 108.9(5) . . ?
C15 C12 C14 108.6(5) . . ?
N6 C17 C18 110.2(5) . . ?
N6 C17 C20 122.4(5) . . ?
C18 C17 C20 127.4(5) . . ?
C19 C18 C17 105.5(5) . . ?
N5 C19 C18 108.1(5) . . ?
N5 C19 C24 124.1(5) . . ?
C18 C19 C24 127.8(5) . . ?
C17 C20 C22 109.4(5) . . ?
C17 C20 C21 111.7(5) . . ?
C22 C20 C21 109.3(5) . . ?
C17 C20 C23 108.5(5) . . ?
C22 C20 C23 109.3(5) . . ?
C21 C20 C23 108.6(5) . . ?
N7 C25 C30 131.1(10) . . ?
N7 C25 C26 118.4(8) . . ?
C30 C25 C26 110.5(8) . . ?
C27 C26 C25 123.8(8) . . ?
C26 C27 C28 121.2(9) . . ?
C26 C27 C31 119.1(8) . . ?
C28 C27 C31 119.6(8) . . ?
C27 C28 C29 115.9(9) . . ?
C30 C29 C28 120.5(9) . . ?
C30 C29 C32 122.9(10) . . ?
C28 C29 C32 116.4(9) . . ?
C29 C30 C25 128.1(10) . . ?
F8A C31 F7A 108.1(8) . . ?
F2A C31 F1A 107.3(18) . . ?
F6A C31 F4A 105(2) . . ?
F6A C31 F5A 102(2) . . ?
F4A C31 F5A 101.5(19) . . ?
F8A C31 F9A 105.8(7) . . ?
F7A C31 F9A 105.0(8) . . ?
F2A C31 F3A 99.1(17) . . ?
F1A C31 F3A 101.4(14) . . ?
F8A C31 C27 115.5(8) . . ?
F7A C31 C27 111.6(8) . . ?
F2A C31 C27 115(2) . . ?
F1A C31 C27 119.4(14) . . ?
F6A C31 C27 112(2) . . ?
F4A C31 C27 120(2) . . ?
F5A C31 C27 113(2) . . ?
F9A C31 C27 110.2(8) . . ?
F3A C31 C27 112.4(15) . . ?
F6B C32 F4B 112.1(19) . . ?
F1B C32 F3B 105.1(9) . . ?
F6B C32 F5B 104.4(18) . . ?
F4B C32 F5B 108.4(18) . . ?
F1B C32 F2B 102.2(9) . . ?
F3B C32 F2B 105.7(10) . . ?
F1B C32 C29 118.8(10) . . ?
F6B C32 C29 109.2(19) . . ?
F4B C32 C29 115.2(19) . . ?
F3B C32 C29 112.1(9) . . ?
F5B C32 C29 107.0(18) . . ?
F2B C32 C29 111.7(10) . . ?
C34 C33 N8 125.6(6) . . ?
C35 C34 C33 119.9(8) . . ?
C34 C35 C36 116.5(8) . . ?
C34 C35 N9 120.9(8) . . ?
C36 C35 N9 122.5(8) . . ?
C37 C36 C35 123.2(7) . . ?
C36 C37 N8 121.3(7) . . ?
N3 B1 N5 111.3(5) . . ?
N3 B1 N1 112.1(4) . . ?
N5 B1 N1 110.6(4) . . ?
C3 N1 N2 110.4(4) . . ?
C3 N1 B1 126.8(5) . . ?
N2 N1 B1 122.4(4) . . ?
C1 N2 N1 106.2(4) . . ?
C1 N2 Yb1 134.6(4) . . ?
N1 N2 Yb1 108.9(3) . . ?
C11 N3 N4 109.3(5) . . ?
C11 N3 B1 128.5(5) . . ?
N4 N3 B1 122.0(4) . . ?
C9 N4 N3 107.1(4) . . ?
C9 N4 Yb1 137.7(4) . . ?
N3 N4 Yb1 114.3(3) . . ?
C19 N5 N6 110.1(4) . . ?
C19 N5 B1 127.3(5) . . ?
N6 N5 B1 122.3(4) . . ?
C17 N6 N5 106.1(4) . . ?
C17 N6 Yb1 138.0(4) . . ?
N5 N6 Yb1 111.3(3) . . ?
C25 N7 Yb1 144.6(6) . . ?
C33 N8 C37 113.5(5) . . ?
C33 N8 Yb1 120.7(4) . . ?
C37 N8 Yb1 125.8(4) . . ?
C35 N9 C39 122.2(8) . . ?
C35 N9 C38 121.5(9) . . ?
C39 N9 C38 115.8(8) . . ?
N7 Yb1 N2 125.7(2) . . ?
N7 Yb1 N4 145.1(2) . . ?
N2 Yb1 N4 88.84(15) . . ?
N7 Yb1 N6 111.7(2) . . ?
N2 Yb1 N6 79.92(15) . . ?
N4 Yb1 N6 76.05(16) . . ?
N7 Yb1 N8 92.2(2) . . ?
N2 Yb1 N8 84.04(16) . . ?
N4 Yb1 N8 85.98(16) . . ?
N6 Yb1 N8 156.03(15) . . ?

loop_
_geom_bond_atom_site_label_1
_geom_bond_atom_site_label_2
_geom_bond_distance
_geom_bond_site_symmetry_2
_geom_bond_publ_flag
C1 N2 1.349(7) . ?
C1 C2 1.397(8) . ?
C1 C4 1.508(8) . ?
C2 C3 1.375(8) . ?
C3 N1 1.339(7) . ?
C3 C8 1.502(8) . ?
C4 C5 1.525(9) . ?
C4 C6 1.526(8) . ?
C4 C7 1.531(8) . ?
C9 N4 1.333(7) . ?
C9 C10 1.393(8) . ?
C9 C12 1.492(8) . ?
C10 C11 1.384(9) . ?
C11 N3 1.369(7) . ?
C11 C16 1.488(8) . ?
C12 C13 1.518(9) . ?
C12 C15 1.538(8) . ?
C12 C14 1.540(8) . ?
C17 N6 1.341(7) . ?
C17 C18 1.398(8) . ?
C17 C20 1.513(8) . ?
C18 C19 1.376(7) . ?
C19 N5 1.345(7) . ?
C19 C24 1.491(8) . ?
C20 C22 1.530(8) . ?
C20 C21 1.531(9) . ?
C20 C23 1.536(8) . ?
C25 N7 1.288(10) . ?
C25 C30 1.382(11) . ?
C25 C26 1.475(13) . ?
C26 C27 1.383(11) . ?
C27 C28 1.417(12) . ?
C27 C31 1.460(13) . ?
C28 C29 1.422(14) . ?
C29 C30 1.362(13) . ?
C29 C32 1.432(14) . ?
C31 F8A 1.316(9) . ?
C31 F7A 1.333(9) . ?
C31 F2A 1.339(14) . ?
C31 F1A 1.340(13) . ?
C31 F6A 1.346(15) . ?
C31 F4A 1.350(15) . ?
C31 F5A 1.356(15) . ?
C31 F9A 1.360(9) . ?
C31 F3A 1.380(14) . ?
C32 F1B 1.318(10) . ?
C32 F6B 1.341(15) . ?
C32 F4B 1.355(15) . ?
C32 F3B 1.371(10) . ?
C32 F5B 1.377(15) . ?
C32 F2B 1.391(11) . ?
C33 C34 1.359(9) . ?
C33 N8 1.360(7) . ?
C34 C35 1.337(11) . ?
C35 C36 1.361(11) . ?
C35 N9 1.396(11) . ?
C36 C37 1.360(10) . ?
C37 N8 1.370(8) . ?
C38 N9 1.462(12) . ?
C39 N9 1.454(12) . ?
B1 N3 1.525(8) . ?
B1 N5 1.542(7) . ?
B1 N1 1.556(7) . ?
N1 N2 1.368(6) . ?
N2 Yb1 2.461(5) . ?
N3 N4 1.380(6) . ?
N4 Yb1 2.475(5) . ?
N5 N6 1.373(6) . ?
N6 Yb1 2.484(5) . ?
N7 Yb1 2.372(6) . ?
N8 Yb1 2.486(5) . ?
